data_4130896
loop_
_publ_author_name
'Nieder, David'
'Huch, Volker'
'Yildiz, Cem B.'
'Scheschkewitz, David'

_publ_section_title
;
 Regiodiscriminating Reactivity of Isolable NHC-Coordinated Disilenyl
 Germylene and Its Cyclic Isomer.
;
_journal_issue 42
_journal_name_full 'Journal of the American Chemical Society'
_journal_page_first 13996
_journal_page_last 14005
_journal_paper_doi 10.1021/jacs.6b07815
_journal_volume 138
_journal_year 2016
_chemical_formula_moiety 'C71 H103 Ge N3 Si2, 2(C5 H12)'
_chemical_formula_sum 'C81 H127 Ge N3 Si2'
_chemical_formula_weight 1271.62
_space_group_crystal_system monoclinic
_space_group_IT_number 14
_space_group_name_Hall '-P 2yn'
_space_group_name_H-M_alt 'P 1 21/n 1'
_atom_sites_solution_hydrogens geom
_audit_creation_method SHELXL-2014/6
_cell_angle_alpha 90
_cell_angle_beta 101.111(2)
_cell_angle_gamma 90
_cell_formula_units_Z 4
_cell_length_a 13.2550(5)
_cell_length_b 25.4218(8)
_cell_length_c 23.7680(8)
_cell_measurement_reflns_used 9993
_cell_measurement_temperature 152(2)
_cell_measurement_theta_max 29.04
_cell_measurement_theta_min 2.29
_cell_volume 7858.9(5)
_computing_cell_refinement 'Bruker SAINT'
_computing_data_collection 'Bruker APEX2'
_computing_data_reduction 'Bruker SAINT'
_computing_molecular_graphics 'Bruker SHELXTL'
_computing_publication_material 'Bruker SHELXTL'
_computing_structure_refinement 'SHELXL-2014/6 (Sheldrick, 2014)'
_computing_structure_solution 'SHELXS-97 (Sheldrick 2008)'
_diffrn_ambient_temperature 152(2)
_diffrn_measured_fraction_theta_full 1.000
_diffrn_measured_fraction_theta_max 0.997
_diffrn_measurement_device_type 'Bruker APEX-II CCD'
_diffrn_measurement_method '\f and \w scans'
_diffrn_radiation_type MoK\a
_diffrn_radiation_wavelength 0.71073
_diffrn_reflns_av_R_equivalents 0.0325
_diffrn_reflns_av_unetI/netI 0.0341
_diffrn_reflns_Laue_measured_fraction_full 1.000
_diffrn_reflns_Laue_measured_fraction_max 0.997
_diffrn_reflns_limit_h_max 18
_diffrn_reflns_limit_h_min -18
_diffrn_reflns_limit_k_max 34
_diffrn_reflns_limit_k_min -35
_diffrn_reflns_limit_l_max 33
_diffrn_reflns_limit_l_min -29
_diffrn_reflns_number 90578
_diffrn_reflns_point_group_measured_fraction_full 1.000
_diffrn_reflns_point_group_measured_fraction_max 0.997
_diffrn_reflns_theta_full 25.242
_diffrn_reflns_theta_max 29.658
_diffrn_reflns_theta_min 1.185
_exptl_absorpt_coefficient_mu 0.462
_exptl_absorpt_correction_T_max 0.7459
_exptl_absorpt_correction_T_min 0.7079
_exptl_absorpt_correction_type multi-scan
_exptl_absorpt_process_details 'SADABS 2014/5'
_exptl_crystal_colour red
_exptl_crystal_density_diffrn 1.075
_exptl_crystal_description block
_exptl_crystal_F_000 2776
_exptl_crystal_size_max 0.696
_exptl_crystal_size_mid 0.404
_exptl_crystal_size_min 0.260
_refine_diff_density_max 0.867
_refine_diff_density_min -0.593
_refine_diff_density_rms 0.064
_refine_ls_extinction_method none
_refine_ls_goodness_of_fit_ref 1.042
_refine_ls_hydrogen_treatment constr
_refine_ls_matrix_type full
_refine_ls_number_parameters 887
_refine_ls_number_reflns 22144
_refine_ls_number_restraints 305
_refine_ls_restrained_S_all 1.050
_refine_ls_R_factor_all 0.0723
_refine_ls_R_factor_gt 0.0523
_refine_ls_shift/su_max 0.004
_refine_ls_shift/su_mean 0.000
_refine_ls_structure_factor_coef Fsqd
_refine_ls_weighting_details 'w=1/[\s^2^(Fo^2^)+(0.0656P)^2^+6.1005P] where P=(Fo^2^+2Fc^2^)/3'
_refine_ls_weighting_scheme calc
_refine_ls_wR_factor_gt 0.1323
_refine_ls_wR_factor_ref 0.1430
_reflns_Friedel_coverage 0.000
_reflns_number_gt 17278
_reflns_number_total 22144
_reflns_threshold_expression 'I > 2\s(I)'
_cod_data_source_file ja6b07815_si_001.cif
_cod_data_source_block sh3675
_cod_original_sg_symbol_H-M 'P 21/n'
_cod_database_code 4130896
_shelx_space_group_comment
; 
The symmetry employed for this shelxl refinement is uniquely defined 
by the following loop, which should always be used as a source of 
symmetry information in preference to the above space-group names. 
They are only intended as comments. 
;
_shelx_estimated_absorpt_t_min 0.739
_shelx_estimated_absorpt_t_max 0.889
_shelxl_version_number 2014/6

loop_
_space_group_symop_operation_xyz
'x, y, z'
'-x+1/2, y+1/2, -z+1/2'
'-x, -y, -z'
'x-1/2, -y-1/2, z-1/2'

loop_
_atom_site_label
_atom_site_type_symbol
_atom_site_fract_x
_atom_site_fract_y
_atom_site_fract_z
_atom_site_U_iso_or_equiv
_atom_site_adp_type
_atom_site_occupancy
_atom_site_site_symmetry_order
_atom_site_calc_flag
_atom_site_refinement_flags_posn
_atom_site_refinement_flags_adp
_atom_site_refinement_flags_occupancy
_atom_site_disorder_assembly
_atom_site_disorder_group
Ge Ge 0.52484(2) 0.68608(2) 0.38340(2) 0.02056(6) Uani 1 1 d . . . . .
Si1 Si 0.51783(4) 0.69591(2) 0.25994(2) 0.02088(10) Uani 1 1 d . . . . .
Si2 Si 0.61660(4) 0.63329(2) 0.32408(2) 0.02149(10) Uani 1 1 d . . . . .
N1 N 0.52469(12) 0.79301(6) 0.31857(7) 0.0246(3) Uani 1 1 d . . . . .
N2 N 0.68541(12) 0.71938(7) 0.49288(7) 0.0254(3) Uani 1 1 d . . . . .
N3 N 0.54952(13) 0.68101(7) 0.51044(7) 0.0299(4) Uani 1 1 d . . . . .
C1 C 0.53037(13) 0.74274(7) 0.32558(8) 0.0209(3) Uani 1 1 d . . . . .
C2 C 0.54299(16) 0.83235(8) 0.36114(9) 0.0291(4) Uani 1 1 d . . . . .
C3 C 0.61266(19) 0.87233(8) 0.35329(11) 0.0378(5) Uani 1 1 d . . . . .
C4 C 0.6304(2) 0.91414(10) 0.39186(14) 0.0529(7) Uani 1 1 d . . . . .
H4 H 0.6783 0.9407 0.3868 0.064 Uiso 1 1 calc R U . . .
C5 C 0.5799(3) 0.91769(11) 0.43723(14) 0.0597(8) Uani 1 1 d . . . . .
H5 H 0.5941 0.9459 0.4638 0.072 Uiso 1 1 calc R U . . .
C6 C 0.5084(2) 0.87990(11) 0.44349(12) 0.0499(6) Uani 1 1 d . . . . .
H6 H 0.4723 0.8829 0.4742 0.060 Uiso 1 1 calc R U . . .
C7 C 0.48777(18) 0.83726(9) 0.40589(10) 0.0348(5) Uani 1 1 d . . . . .
C8 C 0.40153(19) 0.80137(10) 0.41231(10) 0.0386(5) Uani 1 1 d . . . . .
H8A H 0.3439 0.8067 0.3802 0.058 Uiso 1 1 calc R U . . .
H8B H 0.3793 0.8091 0.4484 0.058 Uiso 1 1 calc R U . . .
H8C H 0.4249 0.7648 0.4125 0.058 Uiso 1 1 calc R U . . .
C9 C 0.6676(2) 0.87063(10) 0.30406(13) 0.0475(6) Uani 1 1 d . . . . .
H9A H 0.6836 0.9065 0.2936 0.071 Uiso 1 1 calc R U . . .
H9B H 0.6238 0.8536 0.2712 0.071 Uiso 1 1 calc R U . . .
H9C H 0.7316 0.8506 0.3151 0.071 Uiso 1 1 calc R U . . .
C10 C 0.59553(14) 0.69704(7) 0.46694(8) 0.0239(4) Uani 1 1 d . . . . .
C11 C 0.69654(17) 0.71663(10) 0.55202(9) 0.0349(5) Uani 1 1 d . . . . .
C12 C 0.61202(18) 0.69239(10) 0.56304(9) 0.0388(5) Uani 1 1 d . . . . .
C13 C 0.75776(15) 0.74434(8) 0.46079(9) 0.0299(4) Uani 1 1 d . . . . .
H13 H 0.7314 0.7372 0.4192 0.036 Uiso 1 1 calc R U . . .
C14 C 0.86425(17) 0.72039(11) 0.47596(11) 0.0431(6) Uani 1 1 d . . . . .
H14A H 0.8989 0.7333 0.5136 0.065 Uiso 1 1 calc R U . . .
H14B H 0.9042 0.7304 0.4469 0.065 Uiso 1 1 calc R U . . .
H14C H 0.8585 0.6820 0.4771 0.065 Uiso 1 1 calc R U . . .
C15 C 0.7588(2) 0.80352(10) 0.46852(12) 0.0476(6) Uani 1 1 d . . . . .
H15A H 0.6880 0.8168 0.4608 0.071 Uiso 1 1 calc R U . . .
H15B H 0.7973 0.8198 0.4418 0.071 Uiso 1 1 calc R U . . .
H15C H 0.7917 0.8123 0.5079 0.071 Uiso 1 1 calc R U . . .
C16 C 0.7871(2) 0.73641(13) 0.59444(10) 0.0527(7) Uani 1 1 d . . . . .
H16A H 0.7710 0.7358 0.6330 0.079 Uiso 1 1 calc R U . . .
H16B H 0.8028 0.7725 0.5846 0.079 Uiso 1 1 calc R U . . .
H16C H 0.8467 0.7139 0.5935 0.079 Uiso 1 1 calc R U . . .
C17 C 0.5880(2) 0.67895(15) 0.62031(11) 0.0645(9) Uani 1 1 d . . . . .
H17A H 0.5930 0.6408 0.6261 0.097 Uiso 1 1 calc R U . . .
H17B H 0.5181 0.6906 0.6219 0.097 Uiso 1 1 calc R U . . .
H17C H 0.6371 0.6966 0.6505 0.097 Uiso 1 1 calc R U . . .
C18 C 0.44589(17) 0.65734(10) 0.50215(10) 0.0398(5) Uani 1 1 d . . . . .
H18 H 0.4230 0.6520 0.4599 0.048 Uiso 1 1 calc R U . . .
C19 C 0.4463(2) 0.60360(12) 0.52952(13) 0.0571(7) Uani 1 1 d . . . . .
H19A H 0.5012 0.5822 0.5189 0.086 Uiso 1 1 calc R U . . .
H19B H 0.3798 0.5864 0.5160 0.086 Uiso 1 1 calc R U . . .
H19C H 0.4581 0.6074 0.5713 0.086 Uiso 1 1 calc R U . . .
C20 C 0.3692(2) 0.69455(13) 0.52057(15) 0.0596(8) Uani 1 1 d . . . . .
H20A H 0.3821 0.6967 0.5625 0.089 Uiso 1 1 calc R U . . .
H20B H 0.2993 0.6815 0.5066 0.089 Uiso 1 1 calc R U . . .
H20C H 0.3765 0.7296 0.5045 0.089 Uiso 1 1 calc R U . . .
C21 C 0.57197(15) 0.73101(8) 0.20208(8) 0.0279(4) Uani 1 1 d . . . . .
C22 C 0.64454(17) 0.70918(10) 0.17357(9) 0.0370(5) Uani 1 1 d . . . . .
H22 H 0.6687 0.6745 0.1830 0.044 Uiso 1 1 calc R U . . .
C23 C 0.6825(2) 0.73678(13) 0.13168(11) 0.0515(7) Uani 1 1 d . . . . .
H23 H 0.7325 0.7212 0.1131 0.062 Uiso 1 1 calc R U . . .
C24 C 0.6471(2) 0.78692(14) 0.11717(12) 0.0571(8) Uani 1 1 d . . . . .
H24 H 0.6728 0.8060 0.0885 0.068 Uiso 1 1 calc R U . . .
C25 C 0.5747(2) 0.80935(11) 0.14420(12) 0.0505(7) Uani 1 1 d . . . . .
H25 H 0.5503 0.8439 0.1341 0.061 Uiso 1 1 calc R U . . .
C26 C 0.53722(17) 0.78186(9) 0.18604(9) 0.0356(5) Uani 1 1 d . . . . .
H26 H 0.4871 0.7978 0.2042 0.043 Uiso 1 1 calc R U . . .
C27 C 0.38117(15) 0.67311(8) 0.22284(8) 0.0251(4) Uani 1 1 d . . . . .
C28 C 0.28810(15) 0.69158(8) 0.23700(8) 0.0274(4) Uani 1 1 d . . . . .
C29 C 0.19329(16) 0.67690(10) 0.20391(10) 0.0364(5) Uani 1 1 d . . . . .
H29 H 0.1322 0.6896 0.2145 0.044 Uiso 1 1 calc R U . . .
C30 C 0.18474(17) 0.64462(10) 0.15634(11) 0.0418(5) Uani 1 1 d . . . . .
C31 C 0.27505(18) 0.62557(10) 0.14330(10) 0.0405(5) Uani 1 1 d . . . . .
H31 H 0.2714 0.6030 0.1111 0.049 Uiso 1 1 calc R U . . .
C32 C 0.37119(16) 0.63818(8) 0.17537(9) 0.0311(4) Uani 1 1 d . . . . .
C33 C 0.28200(15) 0.72764(9) 0.28721(8) 0.0281(4) Uani 1 1 d . . . . .
H33 H 0.3539 0.7355 0.3072 0.034 Uiso 1 1 calc R U . . .
C34 C 0.2305(2) 0.77952(11) 0.26744(11) 0.0507(7) Uani 1 1 d . . . . .
H34A H 0.2693 0.7973 0.2418 0.076 Uiso 1 1 calc R U . . .
H34B H 0.2287 0.8019 0.3008 0.076 Uiso 1 1 calc R U . . .
H34C H 0.1601 0.7729 0.2469 0.076 Uiso 1 1 calc R U . . .
C35 C 0.22745(19) 0.70035(12) 0.33041(11) 0.0455(6) Uani 1 1 d . . . . .
H35A H 0.1566 0.6920 0.3119 0.068 Uiso 1 1 calc R U . . .
H35B H 0.2268 0.7238 0.3631 0.068 Uiso 1 1 calc R U . . .
H35C H 0.2640 0.6678 0.3439 0.068 Uiso 1 1 calc R U . . .
C36 C 0.0810(2) 0.62882(13) 0.12090(13) 0.0565(8) Uani 1 1 d . . . . .
H36 H 0.0948 0.6097 0.0864 0.068 Uiso 1 1 calc R U . . .
C37 C 0.0147(2) 0.67556(15) 0.09965(16) 0.0735(10) Uani 1 1 d . . . . .
H37A H -0.0495 0.6635 0.0756 0.110 Uiso 1 1 calc R U . . .
H37B H 0.0513 0.6984 0.0771 0.110 Uiso 1 1 calc R U . . .
H37C H -0.0007 0.6952 0.1324 0.110 Uiso 1 1 calc R U . . .
C38 C 0.0270(3) 0.59143(18) 0.15318(19) 0.0871(12) Uani 1 1 d . . . . .
H38A H 0.0689 0.5597 0.1624 0.131 Uiso 1 1 calc R U . . .
H38B H -0.0396 0.5819 0.1297 0.131 Uiso 1 1 calc R U . . .
H38C H 0.0162 0.6081 0.1887 0.131 Uiso 1 1 calc R U . . .
C39 C 0.46167(17) 0.61177(9) 0.15592(9) 0.0356(5) Uani 1 1 d . . . . .
H39 H 0.5255 0.6202 0.1844 0.043 Uiso 1 1 calc R U . . .
C40 C 0.4743(2) 0.63278(12) 0.09740(10) 0.0476(6) Uani 1 1 d . . . . .
H40A H 0.4158 0.6215 0.0681 0.071 Uiso 1 1 calc R U . . .
H40B H 0.5381 0.6190 0.0880 0.071 Uiso 1 1 calc R U . . .
H40C H 0.4772 0.6713 0.0986 0.071 Uiso 1 1 calc R U . . .
C41 C 0.4485(2) 0.55173(10) 0.15366(12) 0.0489(7) Uani 1 1 d . . . . .
H41A H 0.4400 0.5388 0.1913 0.073 Uiso 1 1 calc R U . . .
H41B H 0.5095 0.5355 0.1434 0.073 Uiso 1 1 calc R U . . .
H41C H 0.3877 0.5426 0.1249 0.073 Uiso 1 1 calc R U . . .
C42 C 0.58263(16) 0.56206(8) 0.29947(9) 0.0313(4) Uani 1 1 d . . . . .
C43 C 0.49707(19) 0.53416(9) 0.31180(11) 0.0399(5) Uani 1 1 d . . . . .
C44 C 0.4847(2) 0.48050(9) 0.29887(13) 0.0530(7) Uani 1 1 d . . . . .
H44 H 0.4274 0.4626 0.3083 0.064 Uiso 1 1 calc R U . . .
C45 C 0.5515(3) 0.45306(10) 0.27335(14) 0.0603(9) Uani 1 1 d D . . . .
C46 C 0.6317(2) 0.48089(10) 0.25746(13) 0.0565(8) Uani 1 1 d . . . . .
H46 H 0.6771 0.4628 0.2377 0.068 Uiso 1 1 calc R U . . .
C47 C 0.64873(18) 0.53465(9) 0.26929(11) 0.0405(5) Uani 1 1 d . . . . .
C48 C 0.4140(2) 0.55880(11) 0.33809(13) 0.0524(7) Uani 1 1 d . . . . .
H48 H 0.4307 0.5970 0.3439 0.063 Uiso 1 1 calc R U . . .
C49 C 0.3082(2) 0.55473(11) 0.29859(15) 0.0575(7) Uani 1 1 d . . . . .
H49A H 0.3114 0.5702 0.2612 0.086 Uiso 1 1 calc R U . . .
H49B H 0.2573 0.5737 0.3158 0.086 Uiso 1 1 calc R U . . .
H49C H 0.2882 0.5177 0.2936 0.086 Uiso 1 1 calc R U . . .
C50 C 0.4092(3) 0.5353(2) 0.39654(16) 0.0895(14) Uani 1 1 d . . . . .
H50A H 0.3911 0.4979 0.3921 0.134 Uiso 1 1 calc R U . . .
H50B H 0.3570 0.5538 0.4131 0.134 Uiso 1 1 calc R U . . .
H50C H 0.4763 0.5390 0.4220 0.134 Uiso 1 1 calc R U . . .
C51A C 0.5755(6) 0.3973(2) 0.2487(3) 0.0380(15) Uani 0.291(6) 1 d D U P A 1
H51A H 0.6143 0.3985 0.2166 0.046 Uiso 0.291(6) 1 calc R U P A 1
C52A C 0.4692(7) 0.3729(3) 0.2338(5) 0.051(2) Uani 0.291(6) 1 d D U P A 1
H52A H 0.4306 0.3894 0.1990 0.076 Uiso 0.291(6) 1 calc R U P A 1
H52B H 0.4329 0.3785 0.2655 0.076 Uiso 0.291(6) 1 calc R U P A 1
H52C H 0.4756 0.3351 0.2273 0.076 Uiso 0.291(6) 1 calc R U P A 1
C51B C 0.5293(3) 0.39357(12) 0.26607(15) 0.0411(8) Uani 0.709(6) 1 d D U P A 2
H51B H 0.4676 0.3846 0.2826 0.049 Uiso 0.709(6) 1 calc R U P A 2
C52B C 0.5075(4) 0.38102(15) 0.20200(18) 0.0546(11) Uani 0.709(6) 1 d D U P A 2
H52D H 0.4491 0.4021 0.1827 0.082 Uiso 0.709(6) 1 calc R U P A 2
H52E H 0.4911 0.3436 0.1964 0.082 Uiso 0.709(6) 1 calc R U P A 2
H52F H 0.5682 0.3893 0.1858 0.082 Uiso 0.709(6) 1 calc R U P A 2
C53 C 0.6238(3) 0.36389(10) 0.29933(13) 0.0560(8) Uani 1 1 d D . . . .
H53A H 0.6025 0.3272 0.2922 0.084 Uiso 1 1 calc R U . A 1
H53B H 0.6014 0.3765 0.3339 0.084 Uiso 1 1 calc R U . A 1
H53C H 0.6988 0.3663 0.3048 0.084 Uiso 1 1 calc R U . A 1
C54 C 0.73908(19) 0.55976(10) 0.24794(11) 0.0443(6) Uani 1 1 d . . . . .
H54 H 0.7403 0.5980 0.2580 0.053 Uiso 1 1 calc R U . . .
C55 C 0.7291(2) 0.55564(13) 0.18281(12) 0.0576(8) Uani 1 1 d . . . . .
H55A H 0.7282 0.5185 0.1717 0.086 Uiso 1 1 calc R U . . .
H55B H 0.7876 0.5733 0.1712 0.086 Uiso 1 1 calc R U . . .
H55C H 0.6650 0.5725 0.1639 0.086 Uiso 1 1 calc R U . . .
C56 C 0.8424(2) 0.53590(12) 0.27722(14) 0.0593(8) Uani 1 1 d . . . . .
H56A H 0.8495 0.5387 0.3189 0.089 Uiso 1 1 calc R U . . .
H56B H 0.8987 0.5550 0.2650 0.089 Uiso 1 1 calc R U . . .
H56C H 0.8449 0.4988 0.2664 0.089 Uiso 1 1 calc R U . . .
C57 C 0.76070(14) 0.62980(7) 0.35839(8) 0.0238(4) Uani 1 1 d . . . . .
C58 C 0.84124(14) 0.65786(8) 0.34086(9) 0.0265(4) Uani 1 1 d . . . . .
C59 C 0.94330(15) 0.64880(9) 0.36714(10) 0.0324(4) Uani 1 1 d . . . . .
H59 H 0.9960 0.6685 0.3548 0.039 Uiso 1 1 calc R U . . .
C60 C 0.97030(15) 0.61234(9) 0.41035(10) 0.0343(5) Uani 1 1 d . . . . .
C61 C 0.89117(16) 0.58579(8) 0.42875(10) 0.0332(5) Uani 1 1 d . . . . .
H61 H 0.9080 0.5608 0.4589 0.040 Uiso 1 1 calc R U . . .
C62 C 0.78777(15) 0.59425(8) 0.40481(9) 0.0279(4) Uani 1 1 d . . . . .
C63 C 0.82086(16) 0.69828(9) 0.29329(10) 0.0325(4) Uani 1 1 d . . . . .
H63 H 0.7476 0.6942 0.2734 0.039 Uiso 1 1 calc R U . . .
C64 C 0.8878(2) 0.69082(12) 0.24830(11) 0.0472(6) Uani 1 1 d . . . . .
H64A H 0.9597 0.6983 0.2655 0.071 Uiso 1 1 calc R U . . .
H64B H 0.8649 0.7149 0.2162 0.071 Uiso 1 1 calc R U . . .
H64C H 0.8818 0.6545 0.2344 0.071 Uiso 1 1 calc R U . . .
C65 C 0.8337(3) 0.75405(10) 0.31642(13) 0.0607(8) Uani 1 1 d . . . . .
H65A H 0.7841 0.7605 0.3414 0.091 Uiso 1 1 calc R U . . .
H65B H 0.8217 0.7790 0.2844 0.091 Uiso 1 1 calc R U . . .
H65C H 0.9037 0.7586 0.3384 0.091 Uiso 1 1 calc R U . . .
C66 C 1.08213(17) 0.60169(11) 0.43718(13) 0.0479(6) Uani 1 1 d . . . . .
H66 H 1.1259 0.6271 0.4204 0.058 Uiso 1 1 calc R U . . .
C67 C 1.1126(2) 0.54593(15) 0.42290(16) 0.0723(10) Uani 1 1 d . . . . .
H67A H 1.0732 0.5204 0.4408 0.109 Uiso 1 1 calc R U . . .
H67B H 1.1862 0.5407 0.4376 0.109 Uiso 1 1 calc R U . . .
H67C H 1.0978 0.5410 0.3812 0.109 Uiso 1 1 calc R U . . .
C68 C 1.1018(2) 0.61007(14) 0.50146(14) 0.0641(9) Uani 1 1 d . . . . .
H68A H 1.0796 0.6455 0.5098 0.096 Uiso 1 1 calc R U . . .
H68B H 1.1754 0.6061 0.5171 0.096 Uiso 1 1 calc R U . . .
H68C H 1.0631 0.5840 0.5191 0.096 Uiso 1 1 calc R U . . .
C69 C 0.71052(16) 0.56323(9) 0.43112(10) 0.0359(5) Uani 1 1 d . . . . .
H69 H 0.6401 0.5754 0.4128 0.043 Uiso 1 1 calc R U . . .
C70 C 0.7173(2) 0.50409(9) 0.41958(14) 0.0542(7) Uani 1 1 d . . . . .
H70A H 0.7101 0.4981 0.3783 0.081 Uiso 1 1 calc R U . . .
H70B H 0.6622 0.4857 0.4337 0.081 Uiso 1 1 calc R U . . .
H70C H 0.7841 0.4907 0.4394 0.081 Uiso 1 1 calc R U . . .
C71 C 0.72415(19) 0.57308(11) 0.49552(11) 0.0449(6) Uani 1 1 d . . . . .
H71A H 0.7917 0.5602 0.5147 0.067 Uiso 1 1 calc R U . . .
H71B H 0.6703 0.5545 0.5106 0.067 Uiso 1 1 calc R U . . .
H71C H 0.7192 0.6109 0.5026 0.067 Uiso 1 1 calc R U . . .
C72A C 0.3346(6) 0.9113(4) 0.1637(4) 0.119(3) Uani 0.645(6) 1 d D U P B 1
H72A H 0.3566 0.8912 0.1330 0.179 Uiso 0.645(6) 1 calc R U P B 1
H72B H 0.2816 0.8915 0.1783 0.179 Uiso 0.645(6) 1 calc R U P B 1
H72C H 0.3066 0.9453 0.1486 0.179 Uiso 0.645(6) 1 calc R U P B 1
C73A C 0.4247(6) 0.9202(3) 0.2112(3) 0.1128(18) Uani 0.645(6) 1 d D U P B 1
H73A H 0.4784 0.9393 0.1956 0.135 Uiso 0.645(6) 1 calc R U P B 1
H73B H 0.4534 0.8857 0.2252 0.135 Uiso 0.645(6) 1 calc R U P B 1
C74A C 0.4006(5) 0.9509(3) 0.2613(3) 0.1040(17) Uani 0.645(6) 1 d D U P B 1
H74A H 0.3780 0.9865 0.2474 0.125 Uiso 0.645(6) 1 calc R U P B 1
H74B H 0.4653 0.9550 0.2897 0.125 Uiso 0.645(6) 1 calc R U P B 1
C75A C 0.3204(6) 0.9287(3) 0.2922(4) 0.1093(18) Uani 0.645(6) 1 d D U P B 1
H75A H 0.3411 0.8927 0.3053 0.131 Uiso 0.645(6) 1 calc R U P B 1
H75B H 0.2542 0.9262 0.2647 0.131 Uiso 0.645(6) 1 calc R U P B 1
C76A C 0.3041(8) 0.9610(3) 0.3435(4) 0.116(2) Uani 0.645(6) 1 d D U P B 1
H76A H 0.2513 0.9442 0.3612 0.173 Uiso 0.645(6) 1 calc R U P B 1
H76B H 0.3687 0.9630 0.3716 0.173 Uiso 0.645(6) 1 calc R U P B 1
H76C H 0.2817 0.9965 0.3309 0.173 Uiso 0.645(6) 1 calc R U P B 1
C72B C 0.3766(14) 0.9143(8) 0.1489(7) 0.120(3) Uani 0.355(6) 1 d D U P B 2
H72D H 0.4205 0.9304 0.1248 0.180 Uiso 0.355(6) 1 calc R U P B 2
H72E H 0.3900 0.8764 0.1520 0.180 Uiso 0.355(6) 1 calc R U P B 2
H72F H 0.3042 0.9203 0.1316 0.180 Uiso 0.355(6) 1 calc R U P B 2
C73B C 0.3997(12) 0.9386(6) 0.2076(6) 0.110(2) Uani 0.355(6) 1 d D U P B 2
H73C H 0.3882 0.9770 0.2032 0.132 Uiso 0.355(6) 1 calc R U P B 2
H73D H 0.4736 0.9332 0.2235 0.132 Uiso 0.355(6) 1 calc R U P B 2
C74B C 0.3394(10) 0.9188(5) 0.2508(6) 0.1060(18) Uani 0.355(6) 1 d D U P B 2
H74C H 0.2650 0.9194 0.2340 0.127 Uiso 0.355(6) 1 calc R U P B 2
H74D H 0.3591 0.8820 0.2612 0.127 Uiso 0.355(6) 1 calc R U P B 2
C75B C 0.3602(11) 0.9526(5) 0.3036(6) 0.109(2) Uani 0.355(6) 1 d D U P B 2
H75C H 0.3530 0.9902 0.2925 0.130 Uiso 0.355(6) 1 calc R U P B 2
H75D H 0.4315 0.9468 0.3245 0.130 Uiso 0.355(6) 1 calc R U P B 2
C76B C 0.2854(14) 0.9391(6) 0.3416(8) 0.111(3) Uani 0.355(6) 1 d D U P B 2
H76D H 0.2991 0.9612 0.3761 0.167 Uiso 0.355(6) 1 calc R U P B 2
H76E H 0.2151 0.9453 0.3209 0.167 Uiso 0.355(6) 1 calc R U P B 2
H76F H 0.2934 0.9020 0.3528 0.167 Uiso 0.355(6) 1 calc R U P B 2
C77 C 0.1311(5) 0.7830(2) 0.4634(3) 0.0914(17) Uiso 0.75 1 d D . P D .
H77A H 0.2024 0.7725 0.4784 0.137 Uiso 0.75 1 calc R U P . .
H77B H 0.0862 0.7676 0.4873 0.137 Uiso 0.75 1 calc R U P . .
H77C H 0.1102 0.7703 0.4239 0.137 Uiso 0.75 1 calc R U P . .
C78 C 0.1237(7) 0.8351(3) 0.4643(5) 0.103(4) Uiso 0.5 1 d D . P . .
H78A H 0.1729 0.8491 0.4415 0.124 Uiso 0.5 1 calc R U P C 1
H78B H 0.1491 0.8463 0.5045 0.124 Uiso 0.5 1 calc R U P C 1
C79A C 0.0333(7) 0.8604(3) 0.4460(4) 0.092(3) Uiso 0.5 1 d D . P D 1
H79A H -0.0145 0.8432 0.4675 0.111 Uiso 0.5 1 calc R U P D 1
H79B H 0.0115 0.8484 0.4059 0.111 Uiso 0.5 1 calc R U P D 1
C80A C 0.0047(9) 0.9120(4) 0.4442(6) 0.082(4) Uiso 0.3 1 d D . P D 1
H80A H 0.0475 0.9288 0.4194 0.099 Uiso 0.3 1 calc R U P D 1
H80B H 0.0317 0.9251 0.4834 0.099 Uiso 0.3 1 calc R U P D 1
C81A C -0.0897(7) 0.9359(4) 0.4287(4) 0.106(3) Uiso 0.5 1 d D . P D 1
H81A H -0.0814 0.9741 0.4327 0.159 Uiso 0.5 1 calc R U P D 1
H81B H -0.1194 0.9272 0.3888 0.159 Uiso 0.5 1 calc R U P D 1
H81C H -0.1355 0.9234 0.4537 0.159 Uiso 0.5 1 calc R U P D 1
C79B C 0.1908(7) 0.8738(3) 0.4878(4) 0.080(2) Uiso 0.5 1 d D . P D 2
H79C H 0.2241 0.8578 0.5247 0.095 Uiso 0.5 1 calc R U P D 2
H79D H 0.2436 0.8722 0.4635 0.095 Uiso 0.5 1 calc R U P D 2
C80B C 0.1911(10) 0.9247(4) 0.5011(17) 0.34(2) Uiso 0.4 1 d D . P D 2
H80C H 0.1566 0.9268 0.5345 0.410 Uiso 0.4 1 calc R U P D 2
H80D H 0.1436 0.9415 0.4689 0.410 Uiso 0.4 1 calc R U P D 2
C81B C 0.2712(8) 0.9576(4) 0.5135(5) 0.083(3) Uiso 0.4 1 d D . P D 2
H81D H 0.2469 0.9927 0.5215 0.124 Uiso 0.4 1 calc R U P D 2
H81E H 0.3193 0.9446 0.5472 0.124 Uiso 0.4 1 calc R U P D 2
H81F H 0.3061 0.9595 0.4808 0.124 Uiso 0.4 1 calc R U P D 2
C81D C 0.0979(8) 0.9417(4) 0.4748(4) 0.075(2) Uiso 0.4 1 d D . P E 3
C77C C 0.1029(16) 0.8005(7) 0.4286(9) 0.101(6) Uiso 0.25 1 d D . P F 4
H77D H 0.0503 0.7735 0.4288 0.152 Uiso 0.25 1 calc R U P F 4
H77E H 0.1011 0.8124 0.3892 0.152 Uiso 0.25 1 calc R U P F 4
H77F H 0.1708 0.7859 0.4444 0.152 Uiso 0.25 1 calc R U P F 4
C78C C 0.0846(16) 0.8408(5) 0.4603(8) 0.073(4) Uiso 0.25 1 d D . P F 4
H78C H 0.0820 0.8254 0.4982 0.087 Uiso 0.25 1 calc R U P F 4
H78D H 0.0132 0.8515 0.4438 0.087 Uiso 0.25 1 calc R U P F 4
C79C C 0.1362(13) 0.8863(5) 0.4722(7) 0.074(4) Uiso 0.25 1 d D . P F 4
H79E H 0.1720 0.8842 0.4394 0.089 Uiso 0.25 1 calc R U P F 4
H79F H 0.0763 0.9091 0.4576 0.089 Uiso 0.25 1 calc R U P F 4
C80C C 0.1945(15) 0.9250(6) 0.4984(10) 0.100 Uiso 0.25 1 d D U P F 4
H80E H 0.2569 0.9221 0.4815 0.120 Uiso 0.25 1 calc R U P F 4
H80F H 0.2153 0.9111 0.5378 0.120 Uiso 0.25 1 calc R U P F 4
C81C C 0.1897(17) 0.9777(6) 0.5079(9) 0.105(6) Uiso 0.25 1 d D . P F 4
H81J H 0.2552 0.9897 0.5308 0.157 Uiso 0.25 1 calc R U P F 4
H81K H 0.1765 0.9963 0.4710 0.157 Uiso 0.25 1 calc R U P F 4
H81L H 0.1341 0.9851 0.5285 0.157 Uiso 0.25 1 calc R U P F 4

loop_
_atom_site_aniso_label
_atom_site_aniso_U_11
_atom_site_aniso_U_22
_atom_site_aniso_U_33
_atom_site_aniso_U_23
_atom_site_aniso_U_13
_atom_site_aniso_U_12
Ge 0.02034(9) 0.02206(10) 0.01816(9) 0.00384(7) 0.00089(7) -0.00362(7)
Si1 0.0204(2) 0.0237(2) 0.0180(2) 0.00239(18) 0.00226(18) 0.00381(18)
Si2 0.0196(2) 0.0190(2) 0.0240(2) 0.00270(18) -0.00038(18) 0.00034(17)
N1 0.0269(8) 0.0226(7) 0.0250(8) 0.0043(6) 0.0071(6) 0.0007(6)
N2 0.0228(7) 0.0320(8) 0.0204(8) -0.0005(6) 0.0020(6) -0.0061(6)
N3 0.0247(8) 0.0457(10) 0.0190(8) 0.0052(7) 0.0033(6) -0.0090(7)
C1 0.0186(8) 0.0235(8) 0.0206(8) 0.0027(7) 0.0042(6) 0.0002(6)
C2 0.0335(10) 0.0205(8) 0.0325(10) 0.0018(8) 0.0045(8) 0.0022(7)
C3 0.0416(12) 0.0233(10) 0.0479(13) 0.0042(9) 0.0073(10) -0.0017(9)
C4 0.0593(17) 0.0285(11) 0.0697(19) -0.0046(12) 0.0090(14) -0.0111(11)
C5 0.076(2) 0.0358(13) 0.0641(19) -0.0210(13) 0.0066(16) -0.0061(13)
C6 0.0591(16) 0.0440(14) 0.0468(15) -0.0152(12) 0.0107(12) 0.0011(12)
C7 0.0379(12) 0.0317(11) 0.0346(11) -0.0040(9) 0.0063(9) 0.0018(9)
C8 0.0428(13) 0.0407(12) 0.0352(12) -0.0071(10) 0.0149(10) 0.0004(10)
C9 0.0517(15) 0.0326(12) 0.0620(17) 0.0119(11) 0.0203(13) -0.0062(10)
C10 0.0215(8) 0.0279(9) 0.0220(9) 0.0026(7) 0.0032(7) -0.0036(7)
C11 0.0328(11) 0.0502(13) 0.0200(9) -0.0032(9) 0.0011(8) -0.0039(9)
C12 0.0341(11) 0.0615(15) 0.0204(10) 0.0017(9) 0.0038(8) -0.0077(10)
C13 0.0248(9) 0.0375(11) 0.0271(10) -0.0011(8) 0.0042(7) -0.0124(8)
C14 0.0260(10) 0.0555(15) 0.0491(14) -0.0089(12) 0.0102(10) -0.0083(10)
C15 0.0479(14) 0.0362(12) 0.0518(15) 0.0057(11) -0.0076(12) -0.0138(10)
C16 0.0418(14) 0.085(2) 0.0273(12) -0.0133(12) -0.0025(10) -0.0156(13)
C17 0.0590(18) 0.112(3) 0.0221(12) 0.0072(14) 0.0075(11) -0.0207(17)
C18 0.0313(11) 0.0578(15) 0.0304(11) 0.0108(10) 0.0065(9) -0.0168(10)
C19 0.0599(17) 0.0594(17) 0.0544(17) 0.0165(14) 0.0173(14) -0.0196(14)
C20 0.0352(13) 0.078(2) 0.069(2) 0.0210(16) 0.0200(13) -0.0045(13)
C21 0.0232(9) 0.0395(11) 0.0208(9) 0.0057(8) 0.0038(7) 0.0034(8)
C22 0.0350(11) 0.0534(14) 0.0241(10) 0.0054(9) 0.0091(8) 0.0099(10)
C23 0.0423(14) 0.085(2) 0.0321(12) 0.0129(13) 0.0187(10) 0.0125(13)
C24 0.0493(15) 0.087(2) 0.0381(14) 0.0289(14) 0.0165(12) 0.0011(15)
C25 0.0534(15) 0.0549(16) 0.0433(14) 0.0264(12) 0.0098(12) 0.0058(12)
C26 0.0347(11) 0.0430(12) 0.0295(11) 0.0132(9) 0.0069(9) 0.0071(9)
C27 0.0235(9) 0.0282(9) 0.0218(9) 0.0007(7) -0.0002(7) 0.0036(7)
C28 0.0243(9) 0.0343(10) 0.0228(9) 0.0004(8) 0.0024(7) 0.0021(7)
C29 0.0233(10) 0.0481(13) 0.0359(12) -0.0079(10) 0.0011(8) 0.0022(9)
C30 0.0268(10) 0.0514(14) 0.0427(13) -0.0127(11) -0.0045(9) 0.0011(10)
C31 0.0360(12) 0.0458(13) 0.0356(12) -0.0163(10) -0.0032(9) 0.0059(10)
C32 0.0286(10) 0.0341(10) 0.0281(10) -0.0039(8) -0.0004(8) 0.0059(8)
C33 0.0224(9) 0.0402(11) 0.0215(9) -0.0020(8) 0.0035(7) 0.0030(8)
C34 0.0639(17) 0.0511(15) 0.0330(12) -0.0063(11) -0.0012(11) 0.0234(13)
C35 0.0338(12) 0.0723(17) 0.0330(12) -0.0046(12) 0.0128(10) -0.0106(11)
C36 0.0299(12) 0.0719(19) 0.0615(18) -0.0290(15) -0.0067(12) -0.0007(12)
C37 0.0452(16) 0.088(2) 0.072(2) -0.0133(18) -0.0272(16) 0.0048(16)
C38 0.054(2) 0.098(3) 0.104(3) -0.017(2) 0.004(2) -0.022(2)
C39 0.0319(11) 0.0422(12) 0.0292(10) -0.0108(9) -0.0026(8) 0.0123(9)
C40 0.0411(13) 0.0703(18) 0.0296(11) -0.0093(11) 0.0025(10) 0.0194(12)
C41 0.0465(14) 0.0430(13) 0.0496(15) -0.0190(11) -0.0101(11) 0.0146(11)
C42 0.0319(10) 0.0224(9) 0.0345(11) -0.0006(8) -0.0062(8) 0.0018(8)
C43 0.0425(13) 0.0258(10) 0.0446(13) -0.0012(9) -0.0089(10) -0.0078(9)
C44 0.0592(17) 0.0237(11) 0.0646(18) 0.0000(11) -0.0169(14) -0.0098(11)
C45 0.072(2) 0.0227(11) 0.0695(19) -0.0070(12) -0.0269(16) 0.0005(12)
C46 0.0607(17) 0.0367(13) 0.0613(18) -0.0176(12) -0.0153(14) 0.0221(12)
C47 0.0383(12) 0.0313(11) 0.0448(13) -0.0091(10) -0.0096(10) 0.0121(9)
C48 0.0444(14) 0.0427(14) 0.0710(19) -0.0130(13) 0.0137(13) -0.0270(11)
C49 0.0477(15) 0.0408(14) 0.081(2) 0.0071(14) 0.0050(14) -0.0066(12)
C50 0.0497(19) 0.156(4) 0.060(2) -0.002(2) 0.0043(16) -0.040(2)
C51A 0.047(3) 0.022(3) 0.052(3) -0.004(3) 0.028(3) -0.007(3)
C52A 0.056(4) 0.031(3) 0.068(5) -0.015(3) 0.020(4) -0.012(3)
C51B 0.051(2) 0.0226(14) 0.054(2) -0.0047(13) 0.0208(16) -0.0052(13)
C52B 0.069(3) 0.0373(18) 0.058(2) -0.0157(17) 0.013(2) -0.0067(17)
C53 0.082(2) 0.0325(12) 0.0612(18) 0.0066(12) 0.0338(16) 0.0180(13)
C54 0.0370(12) 0.0457(14) 0.0474(14) -0.0145(11) 0.0011(10) 0.0161(10)
C55 0.0483(15) 0.0723(19) 0.0502(16) -0.0216(14) 0.0046(12) 0.0211(14)
C56 0.0416(14) 0.0651(18) 0.0654(19) -0.0211(15) -0.0042(13) 0.0243(13)
C57 0.0206(8) 0.0215(8) 0.0277(9) 0.0019(7) 0.0011(7) 0.0016(7)
C58 0.0224(9) 0.0270(9) 0.0302(10) 0.0048(8) 0.0056(7) 0.0033(7)
C59 0.0210(9) 0.0353(11) 0.0415(12) 0.0076(9) 0.0073(8) 0.0010(8)
C60 0.0198(9) 0.0377(11) 0.0431(12) 0.0071(9) 0.0006(8) 0.0039(8)
C61 0.0255(10) 0.0303(10) 0.0399(12) 0.0110(9) -0.0031(8) 0.0023(8)
C62 0.0224(9) 0.0238(9) 0.0350(11) 0.0065(8) -0.0006(8) -0.0011(7)
C63 0.0244(9) 0.0394(11) 0.0361(11) 0.0132(9) 0.0118(8) 0.0051(8)
C64 0.0385(13) 0.0657(17) 0.0414(13) 0.0140(12) 0.0177(11) 0.0119(12)
C65 0.100(2) 0.0349(13) 0.0580(17) 0.0193(12) 0.0425(17) 0.0073(14)
C66 0.0215(10) 0.0551(15) 0.0641(17) 0.0184(13) 0.0005(10) 0.0040(10)
C67 0.0433(16) 0.088(2) 0.083(2) -0.0067(19) 0.0053(15) 0.0350(16)
C68 0.0354(14) 0.074(2) 0.071(2) -0.0109(16) -0.0203(13) 0.0070(13)
C69 0.0259(10) 0.0327(10) 0.0447(13) 0.0204(9) -0.0038(9) -0.0050(8)
C70 0.0523(15) 0.0303(12) 0.0700(19) 0.0215(12) -0.0133(13) -0.0103(11)
C71 0.0362(12) 0.0521(14) 0.0451(14) 0.0256(12) 0.0049(10) -0.0014(10)
C72A 0.089(5) 0.086(4) 0.170(6) 0.003(4) -0.007(4) 0.015(4)
C73A 0.088(3) 0.069(3) 0.167(4) -0.002(3) -0.012(3) 0.025(3)
C74A 0.076(3) 0.062(3) 0.159(4) 0.006(3) -0.014(3) 0.022(2)
C75A 0.086(3) 0.065(3) 0.162(5) 0.016(3) -0.015(3) 0.008(2)
C76A 0.095(5) 0.083(5) 0.158(5) 0.025(4) 0.000(4) 0.002(4)
C72B 0.094(6) 0.083(5) 0.171(6) 0.005(5) -0.005(5) 0.025(5)
C73B 0.083(4) 0.068(3) 0.165(4) 0.009(4) -0.013(3) 0.024(3)
C74B 0.081(3) 0.062(3) 0.161(4) 0.008(3) -0.013(3) 0.019(3)
C75B 0.084(4) 0.066(3) 0.161(5) 0.010(4) -0.014(3) 0.014(3)
C76B 0.093(5) 0.065(6) 0.162(6) 0.010(6) -0.010(5) 0.007(5)

loop_
_atom_type_symbol
_atom_type_description
_atom_type_scat_dispersion_real
_atom_type_scat_dispersion_imag
_atom_type_scat_source
C C 0.0033 0.0016 'International Tables Vol C Tables 4.2.6.8 and 6.1.1.4'
H H 0.0000 0.0000 'International Tables Vol C Tables 4.2.6.8 and 6.1.1.4'
N N 0.0061 0.0033 'International Tables Vol C Tables 4.2.6.8 and 6.1.1.4'
Si Si 0.0817 0.0704 'International Tables Vol C Tables 4.2.6.8 and 6.1.1.4'
Ge Ge 0.1547 1.8001 'International Tables Vol C Tables 4.2.6.8 and 6.1.1.4'

loop_
_geom_angle_atom_site_label_1
_geom_angle_atom_site_label_2
_geom_angle_atom_site_label_3
_geom_angle
C1 Ge C10 119.87(7)
C1 Ge Si2 84.87(5)
C10 Ge Si2 116.80(6)
C21 Si1 C1 107.98(9)
C21 Si1 C27 105.16(9)
C1 Si1 C27 118.35(8)
C21 Si1 Si2 122.37(6)
C1 Si1 Si2 86.84(6)
C27 Si1 Si2 115.80(6)
C57 Si2 C42 103.84(8)
C57 Si2 Si1 132.15(6)
C42 Si2 Si1 111.21(6)
C57 Si2 Ge 110.18(6)
C42 Si2 Ge 125.41(7)
Si1 Si2 Ge 74.397(19)
C1 N1 C2 127.79(17)
C10 N2 C11 110.64(16)
C10 N2 C13 123.06(16)
C11 N2 C13 126.28(17)
C10 N3 C12 110.15(17)
C10 N3 C18 124.21(17)
C12 N3 C18 125.58(17)
N1 C1 Si1 120.63(14)
N1 C1 Ge 142.47(14)
Si1 C1 Ge 95.83(8)
C7 C2 C3 119.0(2)
C7 C2 N1 124.22(19)
C3 C2 N1 116.29(19)
C4 C3 C2 119.6(2)
C4 C3 C9 119.4(2)
C2 C3 C9 120.9(2)
C5 C4 C3 121.3(2)
C5 C4 H4 119.4
C3 C4 H4 119.4
C6 C5 C4 119.2(2)
C6 C5 H5 120.4
C4 C5 H5 120.4
C5 C6 C7 121.7(3)
C5 C6 H6 119.1
C7 C6 H6 119.1
C6 C7 C2 119.0(2)
C6 C7 C8 117.9(2)
C2 C7 C8 122.86(19)
C7 C8 H8A 109.5
C7 C8 H8B 109.5
H8A C8 H8B 109.5
C7 C8 H8C 109.5
H8A C8 H8C 109.5
H8B C8 H8C 109.5
C3 C9 H9A 109.5
C3 C9 H9B 109.5
H9A C9 H9B 109.5
C3 C9 H9C 109.5
H9A C9 H9C 109.5
H9B C9 H9C 109.5
N2 C10 N3 105.25(16)
N2 C10 Ge 134.16(14)
N3 C10 Ge 120.57(13)
C12 C11 N2 106.86(18)
C12 C11 C16 127.6(2)
N2 C11 C16 125.5(2)
C11 C12 N3 107.09(18)
C11 C12 C17 127.7(2)
N3 C12 C17 125.2(2)
N2 C13 C15 110.80(19)
N2 C13 C14 111.82(18)
C15 C13 C14 112.58(19)
N2 C13 H13 107.1
C15 C13 H13 107.1
C14 C13 H13 107.1
C13 C14 H14A 109.5
C13 C14 H14B 109.5
H14A C14 H14B 109.5
C13 C14 H14C 109.5
H14A C14 H14C 109.5
H14B C14 H14C 109.5
C13 C15 H15A 109.5
C13 C15 H15B 109.5
H15A C15 H15B 109.5
C13 C15 H15C 109.5
H15A C15 H15C 109.5
H15B C15 H15C 109.5
C11 C16 H16A 109.5
C11 C16 H16B 109.5
H16A C16 H16B 109.5
C11 C16 H16C 109.5
H16A C16 H16C 109.5
H16B C16 H16C 109.5
C12 C17 H17A 109.5
C12 C17 H17B 109.5
H17A C17 H17B 109.5
C12 C17 H17C 109.5
H17A C17 H17C 109.5
H17B C17 H17C 109.5
N3 C18 C19 112.6(2)
N3 C18 C20 111.5(2)
C19 C18 C20 112.8(2)
N3 C18 H18 106.5
C19 C18 H18 106.5
C20 C18 H18 106.5
C18 C19 H19A 109.5
C18 C19 H19B 109.5
H19A C19 H19B 109.5
C18 C19 H19C 109.5
H19A C19 H19C 109.5
H19B C19 H19C 109.5
C18 C20 H20A 109.5
C18 C20 H20B 109.5
H20A C20 H20B 109.5
C18 C20 H20C 109.5
H20A C20 H20C 109.5
H20B C20 H20C 109.5
C22 C21 C26 117.17(19)
C22 C21 Si1 124.01(17)
C26 C21 Si1 118.82(15)
C23 C22 C21 121.8(2)
C23 C22 H22 119.1
C21 C22 H22 119.1
C24 C23 C22 119.6(2)
C24 C23 H23 120.2
C22 C23 H23 120.2
C25 C24 C23 120.0(2)
C25 C24 H24 120.0
C23 C24 H24 120.0
C24 C25 C26 120.3(2)
C24 C25 H25 119.8
C26 C25 H25 119.8
C25 C26 C21 121.1(2)
C25 C26 H26 119.4
C21 C26 H26 119.4
C28 C27 C32 116.26(18)
C28 C27 Si1 124.75(15)
C32 C27 Si1 118.84(14)
C29 C28 C27 120.40(19)
C29 C28 C33 115.13(18)
C27 C28 C33 124.47(17)
C30 C29 C28 122.7(2)
C30 C29 H29 118.6
C28 C29 H29 118.6
C31 C30 C29 117.0(2)
C31 C30 C36 120.9(2)
C29 C30 C36 122.1(2)
C30 C31 C32 122.6(2)
C30 C31 H31 118.7
C32 C31 H31 118.7
C31 C32 C27 120.96(19)
C31 C32 C39 115.11(19)
C27 C32 C39 123.93(18)
C34 C33 C28 111.72(17)
C34 C33 C35 111.0(2)
C28 C33 C35 110.90(19)
C34 C33 H33 107.7
C28 C33 H33 107.7
C35 C33 H33 107.7
C33 C34 H34A 109.5
C33 C34 H34B 109.5
H34A C34 H34B 109.5
C33 C34 H34C 109.5
H34A C34 H34C 109.5
H34B C34 H34C 109.5
C33 C35 H35A 109.5
C33 C35 H35B 109.5
H35A C35 H35B 109.5
C33 C35 H35C 109.5
H35A C35 H35C 109.5
H35B C35 H35C 109.5
C38 C36 C37 111.7(3)
C38 C36 C30 110.9(3)
C37 C36 C30 112.6(2)
C38 C36 H36 107.1
C37 C36 H36 107.1
C30 C36 H36 107.1
C36 C37 H37A 109.5
C36 C37 H37B 109.5
H37A C37 H37B 109.5
C36 C37 H37C 109.5
H37A C37 H37C 109.5
H37B C37 H37C 109.5
C36 C38 H38A 109.5
C36 C38 H38B 109.5
H38A C38 H38B 109.5
C36 C38 H38C 109.5
H38A C38 H38C 109.5
H38B C38 H38C 109.5
C32 C39 C40 110.68(18)
C32 C39 C41 111.0(2)
C40 C39 C41 110.3(2)
C32 C39 H39 108.3
C40 C39 H39 108.3
C41 C39 H39 108.3
C39 C40 H40A 109.5
C39 C40 H40B 109.5
H40A C40 H40B 109.5
C39 C40 H40C 109.5
H40A C40 H40C 109.5
H40B C40 H40C 109.5
C39 C41 H41A 109.5
C39 C41 H41B 109.5
H41A C41 H41B 109.5
C39 C41 H41C 109.5
H41A C41 H41C 109.5
H41B C41 H41C 109.5
C43 C42 C47 117.2(2)
C43 C42 Si2 123.86(17)
C47 C42 Si2 118.93(17)
C44 C43 C42 120.4(3)
C44 C43 C48 115.7(2)
C42 C43 C48 123.9(2)
C45 C44 C43 122.7(3)
C45 C44 H44 118.7
C43 C44 H44 118.7
C44 C45 C46 117.3(2)
C44 C45 C51B 115.3(3)
C46 C45 C51B 127.4(3)
C44 C45 C51A 144.8(4)
C46 C45 C51A 97.8(4)
C45 C46 C47 122.9(3)
C45 C46 H46 118.6
C47 C46 H46 118.6
C46 C47 C42 119.2(3)
C46 C47 C54 116.5(2)
C42 C47 C54 124.3(2)
C43 C48 C50 112.2(3)
C43 C48 C49 112.0(2)
C50 C48 C49 109.7(2)
C43 C48 H48 107.6
C50 C48 H48 107.6
C49 C48 H48 107.6
C48 C49 H49A 109.5
C48 C49 H49B 109.5
H49A C49 H49B 109.5
C48 C49 H49C 109.5
H49A C49 H49C 109.5
H49B C49 H49C 109.5
C48 C50 H50A 109.5
C48 C50 H50B 109.5
H50A C50 H50B 109.5
C48 C50 H50C 109.5
H50A C50 H50C 109.5
H50B C50 H50C 109.5
C53 C51A C52A 100.8(6)
C53 C51A C45 107.0(4)
C52A C51A C45 102.0(5)
C53 C51A H51A 115.1
C52A C51A H51A 115.1
C45 C51A H51A 115.1
C51A C52A H52A 109.5
C51A C52A H52B 109.5
H52A C52A H52B 109.5
C51A C52A H52C 109.5
H52A C52A H52C 109.5
H52B C52A H52C 109.5
C52B C51B C53 112.8(3)
C52B C51B C45 108.2(3)
C53 C51B C45 107.7(3)
C52B C51B H51B 109.4
C53 C51B H51B 109.4
C45 C51B H51B 109.4
C51B C52B H52D 109.5
C51B C52B H52E 109.5
H52D C52B H52E 109.5
C51B C52B H52F 109.5
H52D C52B H52F 109.5
H52E C52B H52F 109.5
C51A C53 H53A 109.5
C51A C53 H53B 109.5
H53A C53 H53B 109.5
C51A C53 H53C 109.5
H53A C53 H53C 109.5
H53B C53 H53C 109.5
C47 C54 C55 112.7(2)
C47 C54 C56 111.8(2)
C55 C54 C56 109.1(2)
C47 C54 H54 107.7
C55 C54 H54 107.7
C56 C54 H54 107.7
C54 C55 H55A 109.5
C54 C55 H55B 109.5
H55A C55 H55B 109.5
C54 C55 H55C 109.5
H55A C55 H55C 109.5
H55B C55 H55C 109.5
C54 C56 H56A 109.5
C54 C56 H56B 109.5
H56A C56 H56B 109.5
C54 C56 H56C 109.5
H56A C56 H56C 109.5
H56B C56 H56C 109.5
C58 C57 C62 117.34(17)
C58 C57 Si2 126.54(14)
C62 C57 Si2 116.09(14)
C59 C58 C57 120.49(18)
C59 C58 C63 117.68(18)
C57 C58 C63 121.82(17)
C60 C59 C58 122.31(19)
C60 C59 H59 118.8
C58 C59 H59 118.8
C59 C60 C61 117.30(18)
C59 C60 C66 121.6(2)
C61 C60 C66 121.1(2)
C60 C61 C62 122.63(19)
C60 C61 H61 118.7
C62 C61 H61 118.7
C61 C62 C57 119.79(18)
C61 C62 C69 116.04(18)
C57 C62 C69 124.17(17)
C58 C63 C65 111.8(2)
C58 C63 C64 113.25(18)
C65 C63 C64 109.2(2)
C58 C63 H63 107.4
C65 C63 H63 107.4
C64 C63 H63 107.4
C63 C64 H64A 109.5
C63 C64 H64B 109.5
H64A C64 H64B 109.5
C63 C64 H64C 109.5
H64A C64 H64C 109.5
H64B C64 H64C 109.5
C63 C65 H65A 109.5
C63 C65 H65B 109.5
H65A C65 H65B 109.5
C63 C65 H65C 109.5
H65A C65 H65C 109.5
H65B C65 H65C 109.5
C68 C66 C60 111.2(2)
C68 C66 C67 110.6(2)
C60 C66 C67 110.4(2)
C68 C66 H66 108.1
C60 C66 H66 108.1
C67 C66 H66 108.1
C66 C67 H67A 109.5
C66 C67 H67B 109.5
H67A C67 H67B 109.5
C66 C67 H67C 109.5
H67A C67 H67C 109.5
H67B C67 H67C 109.5
C66 C68 H68A 109.5
C66 C68 H68B 109.5
H68A C68 H68B 109.5
C66 C68 H68C 109.5
H68A C68 H68C 109.5
H68B C68 H68C 109.5
C62 C69 C71 111.62(18)
C62 C69 C70 111.6(2)
C71 C69 C70 109.9(2)
C62 C69 H69 107.9
C71 C69 H69 107.9
C70 C69 H69 107.9
C69 C70 H70A 109.5
C69 C70 H70B 109.5
H70A C70 H70B 109.5
C69 C70 H70C 109.5
H70A C70 H70C 109.5
H70B C70 H70C 109.5
C69 C71 H71A 109.5
C69 C71 H71B 109.5
H71A C71 H71B 109.5
C69 C71 H71C 109.5
H71A C71 H71C 109.5
H71B C71 H71C 109.5
C73A C72A H72A 109.5
C73A C72A H72B 109.5
H72A C72A H72B 109.5
C73A C72A H72C 109.5
H72A C72A H72C 109.5
H72B C72A H72C 109.5
C72A C73A C74A 114.6(8)
C72A C73A H73A 108.6
C74A C73A H73A 108.6
C72A C73A H73B 108.6
C74A C73A H73B 108.6
H73A C73A H73B 107.6
C73A C74A C75A 117.8(7)
C73A C74A H74A 107.8
C75A C74A H74A 107.8
C73A C74A H74B 107.8
C75A C74A H74B 107.8
H74A C74A H74B 107.2
C74A C75A C76A 114.3(7)
C74A C75A H75A 108.7
C76A C75A H75A 108.7
C74A C75A H75B 108.7
C76A C75A H75B 108.7
H75A C75A H75B 107.6
C75A C76A H76A 109.5
C75A C76A H76B 109.5
H76A C76A H76B 109.5
C75A C76A H76C 109.5
H76A C76A H76C 109.5
H76B C76A H76C 109.5
C73B C72B H72D 109.5
C73B C72B H72E 109.5
H72D C72B H72E 109.5
C73B C72B H72F 109.5
H72D C72B H72F 109.5
H72E C72B H72F 109.5
C72B C73B C74B 117.2(14)
C72B C73B H73C 108.0
C74B C73B H73C 108.0
C72B C73B H73D 108.0
C74B C73B H73D 108.0
H73C C73B H73D 107.2
C75B C74B C73B 110.0(12)
C75B C74B H74C 109.7
C73B C74B H74C 109.7
C75B C74B H74D 109.7
C73B C74B H74D 109.7
H74C C74B H74D 108.2
C74B C75B C76B 109.5(14)
C74B C75B H75C 109.8
C76B C75B H75C 109.8
C74B C75B H75D 109.8
C76B C75B H75D 109.8
H75C C75B H75D 108.2
C75B C76B H76D 109.5
C75B C76B H76E 109.5
H76D C76B H76E 109.5
C75B C76B H76F 109.5
H76D C76B H76F 109.5
H76E C76B H76F 109.5
C78 C77 H77A 109.5
C78 C77 H77B 109.5
H77A C77 H77B 109.5
C78 C77 H77C 109.5
H77A C77 H77C 109.5
H77B C77 H77C 109.5
C77 C78 C79A 122.1(8)
C77 C78 C79B 132.6(8)
C77 C78 H78A 106.8
C79A C78 H78A 106.8
C77 C78 H78B 106.8
C79A C78 H78B 106.8
H78A C78 H78B 106.7
C78 C79A C80A 133.6(9)
C78 C79A H79A 103.8
C80A C79A H79A 103.8
C78 C79A H79B 103.8
C80A C79A H79B 103.8
H79A C79A H79B 105.4
C79A C80A C81A 131.8(12)
C79A C80A H80A 104.3
C81A C80A H80A 104.3
C79A C80A H80B 104.3
C81A C80A H80B 104.3
H80A C80A H80B 105.6
C80A C81A H81A 109.5
C80A C81A H81B 109.5
H81A C81A H81B 109.5
C80A C81A H81C 109.5
H81A C81A H81C 109.5
H81B C81A H81C 109.5
C80B C79B C78 139.9(9)
C80B C79B H79C 102.1
C78 C79B H79C 102.1
C80B C79B H79D 102.1
C78 C79B H79D 102.1
H79C C79B H79D 104.8
C79B C80B C81B 128.6(15)
C79B C80B H80C 105.1
C81B C80B H80C 105.1
C79B C80B H80D 105.1
C81B C80B H80D 105.1
H80C C80B H80D 105.9
C80B C81B H81D 109.5
C80B C81B H81E 109.5
H81D C81B H81E 109.5
C80B C81B H81F 109.5
H81D C81B H81F 109.5
H81E C81B H81F 109.5
C78C C77C H77D 109.5
C78C C77C H77E 109.5
H77D C77C H77E 109.5
C78C C77C H77F 109.5
H77D C77C H77F 109.5
H77E C77C H77F 109.5
C77C C78C C79C 130.1(19)
C77C C78C H78C 104.7
C79C C78C H78C 104.7
C77C C78C H78D 104.7
C79C C78C H78D 104.7
H78C C78C H78D 105.7
C80C C79C C78C 163.8(19)
C80C C79C H79E 95.0
C78C C79C H79E 95.0
C80C C79C H79F 95.0
C78C C79C H79F 95.0
H79E C79C H79F 103.2
C79C C80C C81C 140(2)
C79C C80C H80E 102.1
C81C C80C H80E 102.1
C79C C80C H80F 102.1
C81C C80C H80F 102.1
H80E C80C H80F 104.8
C80C C81C H81J 109.5
C80C C81C H81K 109.5
H81J C81C H81K 109.5
C80C C81C H81L 109.5
H81J C81C H81L 109.5
H81K C81C H81L 109.5

loop_
_geom_bond_atom_site_label_1
_geom_bond_atom_site_label_2
_geom_bond_distance
Ge C1 2.0019(18)
Ge C10 2.0446(19)
Ge Si2 2.4350(6)
Si1 C21 1.893(2)
Si1 C1 1.9438(19)
Si1 C27 1.944(2)
Si1 Si2 2.4089(7)
Si2 C57 1.9290(19)
Si2 C42 1.929(2)
N1 C1 1.289(2)
N1 C2 1.410(3)
N2 C10 1.356(2)
N2 C11 1.387(3)
N2 C13 1.479(2)
N3 C10 1.360(2)
N3 C12 1.391(3)
N3 C18 1.478(3)
C2 C7 1.408(3)
C2 C3 1.410(3)
C3 C4 1.394(4)
C3 C9 1.494(4)
C4 C5 1.378(4)
C4 H4 0.9500
C5 C6 1.377(4)
C5 H5 0.9500
C6 C7 1.398(3)
C6 H6 0.9500
C7 C8 1.493(3)
C8 H8A 0.9800
C8 H8B 0.9800
C8 H8C 0.9800
C9 H9A 0.9800
C9 H9B 0.9800
C9 H9C 0.9800
C11 C12 1.348(3)
C11 C16 1.498(3)
C12 C17 1.496(3)
C13 C15 1.515(3)
C13 C14 1.516(3)
C13 H13 1.0000
C14 H14A 0.9800
C14 H14B 0.9800
C14 H14C 0.9800
C15 H15A 0.9800
C15 H15B 0.9800
C15 H15C 0.9800
C16 H16A 0.9800
C16 H16B 0.9800
C16 H16C 0.9800
C17 H17A 0.9800
C17 H17B 0.9800
C17 H17C 0.9800
C18 C19 1.513(4)
C18 C20 1.514(4)
C18 H18 1.0000
C19 H19A 0.9800
C19 H19B 0.9800
C19 H19C 0.9800
C20 H20A 0.9800
C20 H20B 0.9800
C20 H20C 0.9800
C21 C22 1.394(3)
C21 C26 1.400(3)
C22 C23 1.389(3)
C22 H22 0.9500
C23 C24 1.379(4)
C23 H23 0.9500
C24 C25 1.378(4)
C24 H24 0.9500
C25 C26 1.384(3)
C25 H25 0.9500
C26 H26 0.9500
C27 C28 1.420(3)
C27 C32 1.422(3)
C28 C29 1.399(3)
C28 C33 1.519(3)
C29 C30 1.384(3)
C29 H29 0.9500
C30 C31 1.381(3)
C30 C36 1.521(3)
C31 C32 1.390(3)
C31 H31 0.9500
C32 C39 1.522(3)
C33 C34 1.518(3)
C33 C35 1.531(3)
C33 H33 1.0000
C34 H34A 0.9800
C34 H34B 0.9800
C34 H34C 0.9800
C35 H35A 0.9800
C35 H35B 0.9800
C35 H35C 0.9800
C36 C38 1.489(5)
C36 C37 1.506(4)
C36 H36 1.0000
C37 H37A 0.9800
C37 H37B 0.9800
C37 H37C 0.9800
C38 H38A 0.9800
C38 H38B 0.9800
C38 H38C 0.9800
C39 C40 1.529(4)
C39 C41 1.536(3)
C39 H39 1.0000
C40 H40A 0.9800
C40 H40B 0.9800
C40 H40C 0.9800
C41 H41A 0.9800
C41 H41B 0.9800
C41 H41C 0.9800
C42 C43 1.415(3)
C42 C47 1.418(3)
C43 C44 1.401(3)
C43 C48 1.503(4)
C44 C45 1.358(5)
C44 H44 0.9500
C45 C46 1.389(5)
C45 C51B 1.544(4)
C45 C51A 1.589(6)
C46 C47 1.405(3)
C46 H46 0.9500
C47 C54 1.528(4)
C48 C50 1.525(5)
C48 C49 1.534(4)
C48 H48 1.0000
C49 H49A 0.9800
C49 H49B 0.9800
C49 H49C 0.9800
C50 H50A 0.9800
C50 H50B 0.9800
C50 H50C 0.9800
C51A C53 1.511(6)
C51A C52A 1.517(7)
C51A H51A 1.0000
C52A H52A 0.9800
C52A H52B 0.9800
C52A H52C 0.9800
C51B C52B 1.528(5)
C51B C53 1.543(4)
C51B H51B 1.0000
C52B H52D 0.9800
C52B H52E 0.9800
C52B H52F 0.9800
C53 H53A 0.9800
C53 H53B 0.9800
C53 H53C 0.9800
C54 C55 1.532(4)
C54 C56 1.536(3)
C54 H54 1.0000
C55 H55A 0.9800
C55 H55B 0.9800
C55 H55C 0.9800
C56 H56A 0.9800
C56 H56B 0.9800
C56 H56C 0.9800
C57 C58 1.412(3)
C57 C62 1.418(3)
C58 C59 1.396(3)
C58 C63 1.513(3)
C59 C60 1.379(3)
C59 H59 0.9500
C60 C61 1.387(3)
C60 C66 1.521(3)
C61 C62 1.396(3)
C61 H61 0.9500
C62 C69 1.519(3)
C63 C65 1.518(4)
C63 C64 1.527(3)
C63 H63 1.0000
C64 H64A 0.9800
C64 H64B 0.9800
C64 H64C 0.9800
C65 H65A 0.9800
C65 H65B 0.9800
C65 H65C 0.9800
C66 C68 1.515(4)
C66 C67 1.530(4)
C66 H66 1.0000
C67 H67A 0.9800
C67 H67B 0.9800
C67 H67C 0.9800
C68 H68A 0.9800
C68 H68B 0.9800
C68 H68C 0.9800
C69 C71 1.527(4)
C69 C70 1.534(3)
C69 H69 1.0000
C70 H70A 0.9800
C70 H70B 0.9800
C70 H70C 0.9800
C71 H71A 0.9800
C71 H71B 0.9800
C71 H71C 0.9800
C72A C73A 1.494(7)
C72A H72A 0.9800
C72A H72B 0.9800
C72A H72C 0.9800
C73A C74A 1.507(7)
C73A H73A 0.9900
C73A H73B 0.9900
C74A C75A 1.512(6)
C74A H74A 0.9900
C74A H74B 0.9900
C75A C76A 1.520(7)
C75A H75A 0.9900
C75A H75B 0.9900
C76A H76A 0.9800
C76A H76B 0.9800
C76A H76C 0.9800
C72B C73B 1.501(8)
C72B H72D 0.9800
C72B H72E 0.9800
C72B H72F 0.9800
C73B C74B 1.504(8)
C73B H73C 0.9900
C73B H73D 0.9900
C74B C75B 1.503(8)
C74B H74C 0.9900
C74B H74D 0.9900
C75B C76B 1.505(8)
C75B H75C 0.9900
C75B H75D 0.9900
C76B H76D 0.9800
C76B H76E 0.9800
C76B H76F 0.9800
C77 C78 1.331(6)
C77 H77A 0.9800
C77 H77B 0.9800
C77 H77C 0.9800
C78 C79A 1.356(7)
C78 C79B 1.370(6)
C78 H78A 0.9900
C78 H78B 0.9900
C79A C80A 1.363(7)
C79A H79A 0.9900
C79A H79B 0.9900
C80A C81A 1.375(7)
C80A H80A 0.9900
C80A H80B 0.9900
C81A H81A 0.9800
C81A H81B 0.9800
C81A H81C 0.9800
C79B C80B 1.333(8)
C79B H79C 0.9900
C79B H79D 0.9900
C80B C81B 1.338(8)
C80B H80C 0.9900
C80B H80D 0.9900
C81B H81D 0.9800
C81B H81E 0.9800
C81B H81F 0.9800
C77C C78C 1.320(8)
C77C H77D 0.9800
C77C H77E 0.9800
C77C H77F 0.9800
C78C C79C 1.347(7)
C78C H78C 0.9900
C78C H78D 0.9900
C79C C80C 1.329(7)
C79C H79E 0.9900
C79C H79F 0.9900
C80C C81C 1.362(8)
C80C H80E 0.9900
C80C H80F 0.9900
C81C H81J 0.9800
C81C H81K 0.9800
C81C H81L 0.9800
